data_2232506
loop_
_publ_author_name
'Abdelhamid, Antar A.'
'Mohamed, Shaaban K.'
'Khalilov, Ali N.'
'Gurbanov, Atash V.'
'Ng, Seik Weng'

_publ_section_title
;
 (<i>E</i>)-Ethyl 2-cyano-3-(2,4-dimethoxyphenyl)prop-2-enoate
;
_journal_coeditor_code XU5338
_journal_issue 11
_journal_name_full 'Acta Crystallographica Section E'
_journal_page_first o2830
_journal_paper_doi 10.1107/S1600536811040013
_journal_volume 67
_journal_year 2011
_chemical_formula_iupac 'C14 H15 N O4'
_chemical_formula_moiety 'C14 H15 N O4'
_chemical_formula_sum 'C14 H15 N O4'
_chemical_formula_weight 261.27
_chemical_name_systematic
;
(<i>E</i>)-Ethyl 2-cyano-3-(2,4-dimethoxyphenyl)prop-2-enoate
;
_space_group_IT_number 14
_symmetry_cell_setting monoclinic
_symmetry_space_group_name_Hall '-P 2ybc'
_symmetry_space_group_name_H-M 'P 1 21/c 1'
_atom_sites_solution_hydrogens geom
_atom_sites_solution_primary direct
_atom_sites_solution_secondary difmap
_audit_creation_method SHELXL-97
_cell_angle_alpha 90.00
_cell_angle_beta 101.8580(10)
_cell_angle_gamma 90.00
_cell_formula_units_Z 4
_cell_length_a 10.5661(6)
_cell_length_b 6.9715(4)
_cell_length_c 18.4141(10)
_cell_measurement_reflns_used 3565
_cell_measurement_temperature 295(2)
_cell_measurement_theta_max 27.66
_cell_measurement_theta_min 2.26
_cell_volume 1327.47(13)
_computing_cell_refinement 'SAINT (Bruker, 2005)'
_computing_data_collection 'APEX-2 (Bruker, 2005)'
_computing_data_reduction 'SAINT (Bruker, 2005)'
_computing_molecular_graphics 'X-SEED (Barbour, 2001)'
_computing_publication_material 'publCIF (Westrip, 2010)'
_computing_structure_refinement 'SHELXL97 (Sheldrick, 2008)'
_computing_structure_solution 'SHELXS97 (Sheldrick, 2008)'
_diffrn_ambient_temperature 295(2)
_diffrn_measured_fraction_theta_full 0.998
_diffrn_measured_fraction_theta_max 0.998
_diffrn_measurement_device_type 'Bruker SMART APEXII'
_diffrn_measurement_method '\f and \w'
_diffrn_radiation_monochromator graphite
_diffrn_radiation_source 'fine-focus sealed tube'
_diffrn_radiation_type MoK\a
_diffrn_radiation_wavelength 0.71073
_diffrn_reflns_av_R_equivalents 0.0256
_diffrn_reflns_av_sigmaI/netI 0.0206
_diffrn_reflns_limit_h_max 14
_diffrn_reflns_limit_h_min -14
_diffrn_reflns_limit_k_max 9
_diffrn_reflns_limit_k_min -9
_diffrn_reflns_limit_l_max 24
_diffrn_reflns_limit_l_min -24
_diffrn_reflns_number 14924
_diffrn_reflns_theta_full 28.41
_diffrn_reflns_theta_max 28.41
_diffrn_reflns_theta_min 1.97
_diffrn_standards_decay_% 0
_diffrn_standards_interval_count 0
_diffrn_standards_interval_time 0
_diffrn_standards_number 0
_exptl_absorpt_coefficient_mu 0.096
_exptl_absorpt_correction_type none
_exptl_crystal_colour colorless
_exptl_crystal_density_diffrn 1.307
_exptl_crystal_density_method 'not measured'
_exptl_crystal_description prism
_exptl_crystal_F_000 552
_exptl_crystal_size_max 0.20
_exptl_crystal_size_mid 0.20
_exptl_crystal_size_min 0.20
_refine_diff_density_max 0.225
_refine_diff_density_min -0.213
_refine_ls_extinction_method none
_refine_ls_goodness_of_fit_ref 1.030
_refine_ls_hydrogen_treatment constr
_refine_ls_matrix_type full
_refine_ls_number_parameters 172
_refine_ls_number_reflns 3330
_refine_ls_number_restraints 0
_refine_ls_restrained_S_all 1.030
_refine_ls_R_factor_all 0.0681
_refine_ls_R_factor_gt 0.0459
_refine_ls_shift/su_max 0.001
_refine_ls_shift/su_mean 0.001
_refine_ls_structure_factor_coef Fsqd
_refine_ls_weighting_details 'calc w=1/[\s^2^(Fo^2^)+(0.0663P)^2^+0.2366P] where P=(Fo^2^+2Fc^2^)/3'
_refine_ls_weighting_scheme calc
_refine_ls_wR_factor_gt 0.1213
_refine_ls_wR_factor_ref 0.1343
_reflns_number_gt 2382
_reflns_number_total 3330
_reflns_threshold_expression I>2\s(I)
_cod_data_source_file xu5338.cif
_cod_data_source_block I
_cod_original_sg_symbol_H-M 'P 21/c'
_cod_database_code 2232506
_cod_database_fobs_code 2232506

loop_
_symmetry_equiv_pos_as_xyz
'x, y, z'
'-x, y+1/2, -z+1/2'
'-x, -y, -z'
'x, -y-1/2, z-1/2'

loop_
_atom_site_type_symbol
_atom_site_label
_atom_site_fract_x
_atom_site_fract_y
_atom_site_fract_z
_atom_site_U_iso_or_equiv
_atom_site_adp_type
_atom_site_calc_flag
_atom_site_refinement_flags
_atom_site_occupancy
_atom_site_symmetry_multiplicity
O O1 0.31913(10) 0.27747(18) 0.55366(6) 0.0536(3) Uani d . 1 1
O O2 0.29391(10) 0.12247(17) 0.30174(6) 0.0537(3) Uani d . 1 1
O O3 0.87131(11) 0.3785(2) 0.71774(6) 0.0628(4) Uani d . 1 1
O O4 0.66774(11) 0.4110(2) 0.73311(6) 0.0627(3) Uani d . 1 1
N N1 0.89121(15) 0.2321(3) 0.55058(9) 0.0804(6) Uani d . 1 1
C C1 0.51259(12) 0.25722(18) 0.50966(7) 0.0351(3) Uani d . 1 1
C C2 0.37586(13) 0.2438(2) 0.49505(8) 0.0377(3) Uani d . 1 1
C C3 0.30758(13) 0.1990(2) 0.42512(8) 0.0411(3) Uani d . 1 1
H H3 0.2179 0.1899 0.4163 0.049 Uiso calc R 1 1
C C4 0.37162(14) 0.1674(2) 0.36783(8) 0.0401(3) Uani d . 1 1
C C5 0.50565(14) 0.1815(2) 0.37981(8) 0.0434(3) Uani d . 1 1
H H5 0.5489 0.1616 0.3413 0.052 Uiso calc R 1 1
C C6 0.57268(13) 0.2257(2) 0.45012(8) 0.0417(3) Uani d . 1 1
H H6 0.6623 0.2350 0.4582 0.050 Uiso calc R 1 1
C C7 0.18101(15) 0.2627(3) 0.54175(10) 0.0631(5) Uani d . 1 1
H H7A 0.1535 0.2895 0.5873 0.095 Uiso calc R 1 1
H H7B 0.1548 0.1353 0.5254 0.095 Uiso calc R 1 1
H H7C 0.1422 0.3535 0.5046 0.095 Uiso calc R 1 1
C C8 0.35279(19) 0.0981(3) 0.23941(9) 0.0636(5) Uani d . 1 1
H H8A 0.2877 0.0668 0.1965 0.095 Uiso calc R 1 1
H H8B 0.4151 -0.0038 0.2492 0.095 Uiso calc R 1 1
H H8C 0.3953 0.2150 0.2305 0.095 Uiso calc R 1 1
C C9 0.57905(13) 0.30444(19) 0.58405(7) 0.0371(3) Uani d . 1 1
H H9 0.5242 0.3340 0.6160 0.045 Uiso calc R 1 1
C C10 0.70570(13) 0.3137(2) 0.61586(8) 0.0383(3) Uani d . 1 1
C C11 0.74281(14) 0.3727(2) 0.69485(8) 0.0446(3) Uani d . 1 1
C C12 0.80883(14) 0.2688(2) 0.57949(8) 0.0497(4) Uani d . 1 1
C C13 0.92092(19) 0.4426(4) 0.79351(10) 0.0773(6) Uani d . 1 1
H H13A 0.8687 0.5488 0.8047 0.093 Uiso calc R 1 1
H H13B 1.0088 0.4886 0.7977 0.093 Uiso calc R 1 1
C C14 0.9198(2) 0.2881(4) 0.84808(12) 0.0922(8) Uani d . 1 1
H H14A 0.9534 0.3361 0.8971 0.138 Uiso calc R 1 1
H H14B 0.9725 0.1835 0.8378 0.138 Uiso calc R 1 1
H H14C 0.8327 0.2442 0.8449 0.138 Uiso calc R 1 1

loop_
_atom_site_aniso_label
_atom_site_aniso_U_11
_atom_site_aniso_U_22
_atom_site_aniso_U_33
_atom_site_aniso_U_12
_atom_site_aniso_U_13
_atom_site_aniso_U_23
O1 0.0315(5) 0.0867(8) 0.0439(6) -0.0039(5) 0.0112(4) -0.0102(5)
O2 0.0473(6) 0.0751(8) 0.0352(5) -0.0065(5) 0.0001(4) 0.0012(5)
O3 0.0433(6) 0.0943(10) 0.0461(6) -0.0115(6) -0.0018(5) -0.0126(6)
O4 0.0539(7) 0.0885(9) 0.0455(6) 0.0063(6) 0.0098(5) -0.0101(6)
N1 0.0359(7) 0.1402(17) 0.0662(10) -0.0018(9) 0.0134(7) -0.0185(10)
C1 0.0305(6) 0.0374(7) 0.0368(7) -0.0007(5) 0.0054(5) 0.0033(5)
C2 0.0339(7) 0.0416(7) 0.0385(7) 0.0003(5) 0.0095(5) 0.0027(6)
C3 0.0296(6) 0.0488(8) 0.0432(7) -0.0020(6) 0.0036(6) 0.0044(6)
C4 0.0413(7) 0.0416(7) 0.0348(7) -0.0021(6) 0.0020(5) 0.0049(6)
C5 0.0408(7) 0.0549(9) 0.0361(7) 0.0000(6) 0.0117(6) 0.0035(6)
C6 0.0301(7) 0.0525(8) 0.0425(7) -0.0001(6) 0.0076(6) 0.0035(6)
C7 0.0323(8) 0.1026(15) 0.0569(10) -0.0057(8) 0.0149(7) -0.0097(10)
C8 0.0674(11) 0.0851(13) 0.0361(8) -0.0066(9) 0.0059(7) -0.0056(8)
C9 0.0342(7) 0.0405(7) 0.0371(7) 0.0004(5) 0.0081(5) 0.0013(6)
C10 0.0336(7) 0.0421(7) 0.0387(7) -0.0025(6) 0.0065(5) 0.0004(6)
C11 0.0398(8) 0.0509(9) 0.0412(8) -0.0030(6) 0.0041(6) -0.0011(6)
C12 0.0329(7) 0.0704(11) 0.0432(8) -0.0058(7) 0.0017(6) -0.0036(7)
C13 0.0638(12) 0.1100(17) 0.0506(10) -0.0214(11) -0.0059(8) -0.0201(11)
C14 0.0774(15) 0.134(2) 0.0547(11) -0.0001(14) -0.0103(10) -0.0037(13)

loop_
_atom_type_symbol
_atom_type_description
_atom_type_scat_dispersion_real
_atom_type_scat_dispersion_imag
_atom_type_scat_source
C C 0.0033 0.0016 'International Tables Vol C Tables 4.2.6.8 and 6.1.1.4'
H H 0.0000 0.0000 'International Tables Vol C Tables 4.2.6.8 and 6.1.1.4'
N N 0.0061 0.0033 'International Tables Vol C Tables 4.2.6.8 and 6.1.1.4'
O O 0.0106 0.0060 'International Tables Vol C Tables 4.2.6.8 and 6.1.1.4'

loop_
_geom_angle_atom_site_label_1
_geom_angle_atom_site_label_2
_geom_angle_atom_site_label_3
_geom_angle
C2 O1 C7 117.86(12)
C4 O2 C8 117.79(12)
C11 O3 C13 116.96(13)
C6 C1 C2 116.87(12)
C6 C1 C9 124.86(12)
C2 C1 C9 118.26(12)
O1 C2 C3 123.40(12)
O1 C2 C1 115.90(12)
C3 C2 C1 120.70(12)
C2 C3 C4 120.35(12)
C2 C3 H3 119.8
C4 C3 H3 119.8
O2 C4 C3 114.83(12)
O2 C4 C5 124.54(13)
C3 C4 C5 120.63(13)
C6 C5 C4 118.36(13)
C6 C5 H5 120.8
C4 C5 H5 120.8
C5 C6 C1 123.09(13)
C5 C6 H6 118.5
C1 C6 H6 118.5
O1 C7 H7A 109.5
O1 C7 H7B 109.5
H7A C7 H7B 109.5
O1 C7 H7C 109.5
H7A C7 H7C 109.5
H7B C7 H7C 109.5
O2 C8 H8A 109.5
O2 C8 H8B 109.5
H8A C8 H8B 109.5
O2 C8 H8C 109.5
H8A C8 H8C 109.5
H8B C8 H8C 109.5
C10 C9 C1 132.04(13)
C10 C9 H9 114.0
C1 C9 H9 114.0
C9 C10 C12 124.87(13)
C9 C10 C11 118.55(12)
C12 C10 C11 116.57(12)
O4 C11 O3 124.19(14)
O4 C11 C10 124.48(14)
O3 C11 C10 111.33(12)
N1 C12 C10 179.7(2)
O3 C13 C14 112.15(18)
O3 C13 H13A 109.2
C14 C13 H13A 109.2
O3 C13 H13B 109.2
C14 C13 H13B 109.2
H13A C13 H13B 107.9
C13 C14 H14A 109.5
C13 C14 H14B 109.5
H14A C14 H14B 109.5
C13 C14 H14C 109.5
H14A C14 H14C 109.5
H14B C14 H14C 109.5

loop_
_geom_bond_atom_site_label_1
_geom_bond_atom_site_label_2
_geom_bond_distance
O1 C2 1.3584(16)
O1 C7 1.4342(18)
O2 C4 1.3573(17)
O2 C8 1.4238(19)
O3 C11 1.3370(18)
O3 C13 1.456(2)
O4 C11 1.1945(18)
N1 C12 1.139(2)
C1 C6 1.3925(19)
C1 C2 1.4172(18)
C1 C9 1.4431(19)
C2 C3 1.376(2)
C3 C4 1.383(2)
C3 H3 0.9300
C4 C5 1.391(2)
C5 C6 1.377(2)
C5 H5 0.9300
C6 H6 0.9300
C7 H7A 0.9600
C7 H7B 0.9600
C7 H7C 0.9600
C8 H8A 0.9600
C8 H8B 0.9600
C8 H8C 0.9600
C9 C10 1.3475(19)
C9 H9 0.9300
C10 C12 1.426(2)
C10 C11 1.485(2)
C13 C14 1.475(3)
C13 H13A 0.9700
C13 H13B 0.9700
C14 H14A 0.9600
C14 H14B 0.9600
C14 H14C 0.9600

loop_
_geom_torsion_atom_site_label_1
_geom_torsion_atom_site_label_2
_geom_torsion_atom_site_label_3
_geom_torsion_atom_site_label_4
_geom_torsion
C7 O1 C2 C3 0.9(2)
C7 O1 C2 C1 -179.11(14)
C6 C1 C2 O1 -179.18(12)
C9 C1 C2 O1 0.05(19)
C6 C1 C2 C3 0.8(2)
C9 C1 C2 C3 -179.93(13)
O1 C2 C3 C4 179.66(13)
C1 C2 C3 C4 -0.4(2)
C8 O2 C4 C3 176.73(14)
C8 O2 C4 C5 -3.5(2)
C2 C3 C4 O2 179.36(13)
C2 C3 C4 C5 -0.4(2)
O2 C4 C5 C6 -179.10(14)
C3 C4 C5 C6 0.6(2)
C4 C5 C6 C1 -0.1(2)
C2 C1 C6 C5 -0.6(2)
C9 C1 C6 C5 -179.78(13)
C6 C1 C9 C10 -6.4(2)
C2 C1 C9 C10 174.47(15)
C1 C9 C10 C12 -2.2(3)
C1 C9 C10 C11 178.48(14)
C13 O3 C11 O4 -2.3(3)
C13 O3 C11 C10 177.39(15)
C9 C10 C11 O4 0.9(2)
C12 C10 C11 O4 -178.46(16)
C9 C10 C11 O3 -178.79(14)
C12 C10 C11 O3 1.84(19)
C11 O3 C13 C14 81.1(2)

loop_
_cod_related_entry_id
_cod_related_entry_database
_cod_related_entry_code
1 ChemSpider 652164
